data_7707952
loop_
_publ_author_name
'Fetrow, Taylor V.'
'Daly, Scott R.'

_publ_section_title
;
 Mechanochemical synthesis and structural analysis of trivalent lanthanide
 and uranium diphenylphosphinodiboranates.
;
_journal_issue 33
_journal_name_full 'Dalton transactions (Cambridge, England : 2003)'
_journal_page_first 11472
_journal_page_last 11484
_journal_paper_doi 10.1039/d1dt01932e
_journal_volume 50
_journal_year 2021
_chemical_formula_moiety 'C72 H96 B12 Ce2 P6'
_chemical_formula_sum 'C72 H96 B12 Ce2 P6'
_chemical_formula_weight 1557.26
_chemical_name_common Ce(Ph-PDB)3
_chemical_name_systematic Ce(BH3Ph2BH3)3
_chemical_properties_physical Air-sensitive,Moisture-sensitive,Heat-sensitive,Oxygen-sensitive
_space_group_crystal_system triclinic
_space_group_IT_number 2
_space_group_name_Hall '-P 1'
_space_group_name_H-M_alt 'P -1'
_atom_sites_solution_hydrogens geom
_atom_sites_solution_primary dual
_audit_creation_date 2019-08-28
_audit_creation_method
;
Olex2 1.2
(compiled 2017.03.28 svn.r3405 for OlexSys, GUI svn.r5335)
;
_audit_update_record
;
2021-06-09 deposited with the CCDC.	2021-07-16 downloaded from the CCDC.
;
_cell_angle_alpha 94.057(5)
_cell_angle_beta 94.695(5)
_cell_angle_gamma 107.346(5)
_cell_formula_units_Z 2
_cell_length_a 11.4324(11)
_cell_length_b 12.7542(13)
_cell_length_c 28.438(3)
_cell_measurement_reflns_used 9990
_cell_measurement_temperature 100(2)
_cell_measurement_theta_max 27.865
_cell_measurement_theta_min 2.8725
_cell_volume 3924.9(7)
_computing_molecular_graphics 'Olex2 (Dolomanov et al., 2009)'
_computing_publication_material 'Olex2 (Dolomanov et al., 2009)'
_computing_structure_refinement 'ShelXL (Sheldrick, 2015)'
_computing_structure_solution 'ShelXT (Sheldrick, 2015)'
_diffrn_ambient_temperature 100.15
_diffrn_measured_fraction_theta_full 0.999
_diffrn_measured_fraction_theta_max 0.987
_diffrn_measurement_device_type 'D8 Ventere Duo Photon 3'
_diffrn_measurement_method 'CCD Phi and Omega scans'
_diffrn_radiation_type MoK\a
_diffrn_radiation_wavelength 0.71073
_diffrn_reflns_av_R_equivalents 0.0508
_diffrn_reflns_av_unetI/netI 0.0418
_diffrn_reflns_Laue_measured_fraction_full 0.999
_diffrn_reflns_Laue_measured_fraction_max 0.987
_diffrn_reflns_limit_h_max 15
_diffrn_reflns_limit_h_min -15
_diffrn_reflns_limit_k_max 16
_diffrn_reflns_limit_k_min -16
_diffrn_reflns_limit_l_max 37
_diffrn_reflns_limit_l_min -37
_diffrn_reflns_number 85558
_diffrn_reflns_point_group_measured_fraction_full 0.999
_diffrn_reflns_point_group_measured_fraction_max 0.987
_diffrn_reflns_theta_full 25.242
_diffrn_reflns_theta_max 27.865
_diffrn_reflns_theta_min 2.8725
_exptl_absorpt_coefficient_mu 1.306
_exptl_absorpt_correction_T_max 0.7456
_exptl_absorpt_correction_T_min 0.6675
_exptl_absorpt_correction_type multi-scan
_exptl_absorpt_process_details
;
SADABS-2016/2 (Bruker,2016/2) was used for absorption correction.
wR2(int) was 0.0687 before and 0.0539 after correction.
The Ratio of minimum to maximum transmission is 0.8953.
The \l/2 correction factor is Not present.
;
_exptl_crystal_colour colorless
_exptl_crystal_density_diffrn 1.318
_exptl_crystal_description plate-like
_exptl_crystal_F_000 1588
_exptl_crystal_size_max 0.11
_exptl_crystal_size_mid 0.1
_exptl_crystal_size_min 0.02
_refine_diff_density_max 2.151
_refine_diff_density_min -2.047
_refine_diff_density_rms 0.100
_refine_ls_extinction_method none
_refine_ls_goodness_of_fit_ref 1.038
_refine_ls_hydrogen_treatment constr
_refine_ls_matrix_type full
_refine_ls_number_parameters 841
_refine_ls_number_reflns 18483
_refine_ls_number_restraints 0
_refine_ls_restrained_S_all 1.038
_refine_ls_R_factor_all 0.0538
_refine_ls_R_factor_gt 0.0381
_refine_ls_shift/su_max 0.002
_refine_ls_shift/su_mean 0.000
_refine_ls_structure_factor_coef Fsqd
_refine_ls_weighting_details 'w=1/[\s^2^(Fo^2^)+(0.0139P)^2^+8.2129P] where P=(Fo^2^+2Fc^2^)/3'
_refine_ls_weighting_scheme calc
_refine_ls_wR_factor_gt 0.0659
_refine_ls_wR_factor_ref 0.0704
_reflns_Friedel_coverage 0.000
_reflns_number_gt 14796
_reflns_number_total 18483
_reflns_threshold_expression 'I > 2\s(I)'
_cod_data_source_file d1dt01932e2.cif
_cod_data_source_block dal1943
_cod_depositor_comments 'Adding full bibliography for 7707952--7707958.cif.'
_cod_database_code 7707952
_shelx_shelxl_version_number 2016/4
_shelx_space_group_comment
;
The symmetry employed for this shelxl refinement is uniquely defined
by the following loop, which should always be used as a source of
symmetry information in preference to the above space-group names.
They are only intended as comments.
;
_shelx_estimated_absorpt_t_max 0.974
_shelx_estimated_absorpt_t_min 0.870
_olex2_refinement_description
;
1. Fixed Uiso
 At 1.2 times of:
  All C(H) groups
 At 1.5 times of:
  All B(H,H,H) groups
2.a Aromatic/amide H refined with riding coordinates:
 C12(H12), C13(H13), C14(H14), C15(H15), C16(H16), C22(H22), C23(H23),
 C24(H24), C25(H25), C26(H26), C32(H32), C33(H33), C34(H34), C35(H35), C36(H36),
  C42(H42), C43(H43), C44(H44), C45(H45), C46(H46), C52(H52), C53(H53),
 C54(H54), C55(H55), C56(H56), C62(H62), C63(H63), C64(H64), C65(H65), C66(H66),
  C72(H72), C73(H73), C74(H74), C75(H75), C76(H76), C82(H82), C83(H83),
 C84(H84), C85(H85), C86(H86), C92(H92), C93(H93), C94(H94), C95(H95), C96(H96),
  C102(H102), C103(H103), C104(H104), C105(H105), C106(H106), C112(H112),
 C113(H113), C114(H114), C115(H115), C116(H116), C122(H122), C123(H123),
 C124(H124), C125(H125), C126(H126)
2.b Idealised Me refined as rotating group:
 B1(H1A,H1B,H1C), B2(H2A,H2B,H2C), B3(H3A,H3B,H3C), B4(H4A,H4B,H4C), B5(H5A,
 H5B,H5C), B6(H6A,H6B,H6C), B7(H7A,H7B,H7C), B8(H8A,H8B,H8C), B9(H9A,H9B,H9C),
 B10(H10A,H10B,H10C), B11(H11A,H11B,H11C), B12(H12A,H12B,H12C)
;
_olex2_submission_special_instructions 'No special instructions were received'

loop_
_space_group_symop_operation_xyz
'x, y, z'
'-x, -y, -z'

loop_
_atom_site_label
_atom_site_type_symbol
_atom_site_fract_x
_atom_site_fract_y
_atom_site_fract_z
_atom_site_U_iso_or_equiv
_atom_site_adp_type
_atom_site_occupancy
_atom_site_site_symmetry_order
_atom_site_calc_flag
_atom_site_refinement_flags_posn
_atom_site_refinement_flags_adp
_atom_site_refinement_flags_occupancy
_atom_site_disorder_assembly
_atom_site_disorder_group
B1 B 0.9587(3) 0.4083(3) 0.09975(12) 0.0162(7) Uani 1 1 d . . . . .
H1A H 0.933884 0.476785 0.077543 0.024 Uiso 1 1 calc GR . . . .
H1B H 1.046205 0.451787 0.128303 0.024 Uiso 1 1 calc GR . . . .
H1C H 0.872249 0.362659 0.119880 0.024 Uiso 1 1 calc GR . . . .
B2 B 1.0339(3) 0.1881(3) 0.09215(13) 0.0187(7) Uani 1 1 d . . . . .
H2A H 0.946347 0.143077 0.111822 0.028 Uiso 1 1 calc GR . . . .
H2B H 1.121050 0.230029 0.121062 0.028 Uiso 1 1 calc GR . . . .
H2C H 1.057145 0.121471 0.065569 0.028 Uiso 1 1 calc GR . . . .
B3 B 1.0964(3) 0.1428(3) 0.21883(13) 0.0176(7) Uani 1 1 d . . . . .
H3A H 1.188184 0.167268 0.199062 0.026 Uiso 1 1 calc GR . . . .
H3B H 1.094956 0.220141 0.245143 0.026 Uiso 1 1 calc GR . . . .
H3C H 1.007596 0.117800 0.189960 0.026 Uiso 1 1 calc GR . . . .
B4 B 1.2279(3) 0.0443(3) 0.30374(13) 0.0154(7) Uani 1 1 d . . . . .
H4A H 1.202337 -0.027558 0.329657 0.023 Uiso 1 1 calc GR . . . .
H4B H 1.244916 0.132066 0.325984 0.023 Uiso 1 1 calc GR . . . .
H4C H 1.319668 0.043259 0.286314 0.023 Uiso 1 1 calc GR . . . .
B5 B 0.7658(3) 0.1847(3) 0.18885(13) 0.0179(7) Uani 1 1 d . . . . .
H5A H 0.816738 0.176399 0.154150 0.027 Uiso 1 1 calc GR . . . .
H5B H 0.816982 0.156166 0.221824 0.027 Uiso 1 1 calc GR . . . .
H5C H 0.769013 0.279069 0.197504 0.027 Uiso 1 1 calc GR . . . .
B6 B 0.4924(3) 0.0882(3) 0.22789(14) 0.0212(8) Uani 1 1 d . . . . .
H6A H 0.478879 0.177344 0.235866 0.032 Uiso 1 1 calc GR . . . .
H6B H 0.539030 0.063639 0.263055 0.032 Uiso 1 1 calc GR . . . .
H6C H 0.393893 0.020913 0.215921 0.032 Uiso 1 1 calc GR . . . .
B7 B 0.9872(3) 0.4234(3) 0.27052(14) 0.0207(8) Uani 1 1 d . . . . .
H7A H 1.086242 0.490058 0.282245 0.031 Uiso 1 1 calc GR . . . .
H7B H 0.941157 0.447448 0.235088 0.031 Uiso 1 1 calc GR . . . .
H7C H 0.999336 0.333604 0.263144 0.031 Uiso 1 1 calc GR . . . .
B8 B 0.7131(3) 0.3303(3) 0.31053(14) 0.0206(8) Uani 1 1 d . . . . .
H8A H 0.709136 0.235505 0.302897 0.031 Uiso 1 1 calc GR . . . .
H8B H 0.661422 0.357200 0.277214 0.031 Uiso 1 1 calc GR . . . .
H8C H 0.663320 0.341239 0.345279 0.031 Uiso 1 1 calc GR . . . .
B9 B 0.3786(3) 0.3672(3) 0.28104(13) 0.0204(7) Uani 1 1 d . . . . .
H9A H 0.467952 0.392162 0.309654 0.031 Uiso 1 1 calc GR . . . .
H9B H 0.377205 0.287368 0.255690 0.031 Uiso 1 1 calc GR . . . .
H9C H 0.287397 0.346629 0.301172 0.031 Uiso 1 1 calc GR . . . .
B10 B 0.2514(3) 0.4644(3) 0.19353(12) 0.0152(7) Uani 1 1 d . . . . .
H10A H 0.160229 0.469879 0.210322 0.023 Uiso 1 1 calc GR . . . .
H10B H 0.231552 0.374909 0.172449 0.023 Uiso 1 1 calc GR . . . .
H10C H 0.280174 0.533962 0.166709 0.023 Uiso 1 1 calc GR . . . .
B11 B 0.5291(3) 0.0998(3) 0.39708(13) 0.0185(7) Uani 1 1 d . . . . .
H11A H 0.558601 0.031751 0.418102 0.028 Uiso 1 1 calc GR . . . .
H11B H 0.613853 0.150775 0.377396 0.028 Uiso 1 1 calc GR . . . .
H11C H 0.442584 0.054934 0.368273 0.028 Uiso 1 1 calc GR . . . .
B12 B 0.4377(4) 0.3105(3) 0.40772(14) 0.0215(8) Uani 1 1 d . . . . .
H12A H 0.350290 0.266230 0.379251 0.032 Uiso 1 1 calc GR . . . .
H12B H 0.522435 0.360030 0.387615 0.032 Uiso 1 1 calc GR . . . .
H12C H 0.411816 0.373750 0.435205 0.032 Uiso 1 1 calc GR . . . .
C11 C 0.8700(3) 0.2396(3) 0.01092(12) 0.0217(7) Uani 1 1 d . . . . .
C12 C 0.8255(3) 0.3068(3) -0.01783(13) 0.0254(7) Uani 1 1 d . . . . .
H12 H 0.861756 0.384680 -0.013432 0.031 Uiso 1 1 calc R . . . .
C13 C 0.7279(3) 0.2592(3) -0.05291(13) 0.0322(8) Uani 1 1 d . . . . .
H13 H 0.698446 0.304484 -0.072950 0.039 Uiso 1 1 calc R . . . .
C14 C 0.6740(4) 0.1459(4) -0.05854(15) 0.0429(10) Uani 1 1 d . . . . .
H14 H 0.606808 0.113754 -0.082314 0.051 Uiso 1 1 calc R . . . .
C15 C 0.7163(4) 0.0796(3) -0.03020(15) 0.0453(11) Uani 1 1 d . . . . .
H15 H 0.677374 0.002059 -0.033992 0.054 Uiso 1 1 calc R . . . .
C16 C 0.8160(3) 0.1252(3) 0.00406(14) 0.0317(8) Uani 1 1 d . . . . .
H16 H 0.847286 0.078772 0.022784 0.038 Uiso 1 1 calc R . . . .
C21 C 1.1297(3) 0.3682(3) 0.02650(12) 0.0194(7) Uani 1 1 d . . . . .
C22 C 1.1309(3) 0.3486(3) -0.02233(13) 0.0261(7) Uani 1 1 d . . . . .
H22 H 1.061224 0.298152 -0.040812 0.031 Uiso 1 1 calc R . . . .
C23 C 1.2336(3) 0.4027(3) -0.04400(13) 0.0303(8) Uani 1 1 d . . . . .
H23 H 1.233335 0.389600 -0.077316 0.036 Uiso 1 1 calc R . . . .
C24 C 1.3350(3) 0.4746(3) -0.01776(14) 0.0304(8) Uani 1 1 d . . . . .
H24 H 1.404292 0.512216 -0.032938 0.036 Uiso 1 1 calc R . . . .
C25 C 1.3368(3) 0.4926(3) 0.03103(15) 0.0321(9) Uani 1 1 d . . . . .
H25 H 1.408071 0.541230 0.049314 0.039 Uiso 1 1 calc R . . . .
C26 C 1.2346(3) 0.4395(3) 0.05314(13) 0.0266(8) Uani 1 1 d . . . . .
H26 H 1.236130 0.451901 0.086551 0.032 Uiso 1 1 calc R . . . .
C31 C 1.0862(3) -0.0980(2) 0.21351(11) 0.0152(6) Uani 1 1 d . . . . .
C32 C 1.0873(3) -0.0883(3) 0.16546(12) 0.0249(7) Uani 1 1 d . . . . .
H32 H 1.088545 -0.020284 0.153547 0.030 Uiso 1 1 calc R . . . .
C33 C 1.0865(4) -0.1781(3) 0.13449(14) 0.0340(9) Uani 1 1 d . . . . .
H33 H 1.087106 -0.171219 0.101461 0.041 Uiso 1 1 calc R . . . .
C34 C 1.0847(3) -0.2774(3) 0.15166(14) 0.0303(8) Uani 1 1 d . . . . .
H34 H 1.083662 -0.338717 0.130410 0.036 Uiso 1 1 calc R . . . .
C35 C 1.0845(3) -0.2873(3) 0.19946(14) 0.0295(8) Uani 1 1 d . . . . .
H35 H 1.083183 -0.355479 0.211239 0.035 Uiso 1 1 calc R . . . .
C36 C 1.0861(3) -0.1977(3) 0.23062(13) 0.0250(7) Uani 1 1 d . . . . .
H36 H 1.087102 -0.204496 0.263689 0.030 Uiso 1 1 calc R . . . .
C41 C 0.9487(3) -0.0102(2) 0.28047(11) 0.0146(6) Uani 1 1 d . . . . .
C42 C 0.9448(3) 0.0537(3) 0.32192(12) 0.0203(7) Uani 1 1 d . . . . .
H42 H 1.018601 0.105084 0.337338 0.024 Uiso 1 1 calc R . . . .
C43 C 0.8341(3) 0.0429(3) 0.34083(13) 0.0245(7) Uani 1 1 d . . . . .
H43 H 0.831773 0.087930 0.368614 0.029 Uiso 1 1 calc R . . . .
C44 C 0.7271(3) -0.0337(3) 0.31897(13) 0.0241(7) Uani 1 1 d . . . . .
H44 H 0.651410 -0.042103 0.332067 0.029 Uiso 1 1 calc R . . . .
C45 C 0.7301(3) -0.0979(3) 0.27820(13) 0.0258(8) Uani 1 1 d . . . . .
H45 H 0.656432 -0.150822 0.263498 0.031 Uiso 1 1 calc R . . . .
C46 C 0.8402(3) -0.0857(3) 0.25853(12) 0.0203(7) Uani 1 1 d . . . . .
H46 H 0.841354 -0.128939 0.230075 0.024 Uiso 1 1 calc R . . . .
C51 C 0.5974(3) -0.0462(3) 0.15806(12) 0.0195(7) Uani 1 1 d . . . . .
C52 C 0.6888(4) -0.0636(3) 0.1322(2) 0.0588(16) Uani 1 1 d . . . . .
H52 H 0.752701 -0.001901 0.124770 0.071 Uiso 1 1 calc R . . . .
C53 C 0.6885(4) -0.1697(4) 0.1168(2) 0.073(2) Uani 1 1 d . . . . .
H53 H 0.751673 -0.180050 0.099005 0.088 Uiso 1 1 calc R . . . .
C54 C 0.5976(4) -0.2590(3) 0.12741(15) 0.0353(9) Uani 1 1 d . . . . .
H54 H 0.596576 -0.331630 0.116803 0.042 Uiso 1 1 calc R . . . .
C55 C 0.5088(4) -0.2430(3) 0.15320(15) 0.0370(9) Uani 1 1 d . . . . .
H55 H 0.446074 -0.305189 0.160877 0.044 Uiso 1 1 calc R . . . .
C56 C 0.5075(4) -0.1377(3) 0.16867(14) 0.0322(9) Uani 1 1 d . . . . .
H56 H 0.444084 -0.128674 0.186683 0.039 Uiso 1 1 calc R . . . .
C61 C 0.5297(3) 0.1424(2) 0.12689(12) 0.0180(6) Uani 1 1 d . . . . .
C62 C 0.5943(3) 0.1687(3) 0.08773(13) 0.0309(8) Uani 1 1 d . . . . .
H62 H 0.671381 0.155092 0.086448 0.037 Uiso 1 1 calc R . . . .
C63 C 0.5477(3) 0.2141(4) 0.05070(15) 0.0380(9) Uani 1 1 d . . . . .
H63 H 0.593498 0.232455 0.024426 0.046 Uiso 1 1 calc R . . . .
C64 C 0.4358(4) 0.2331(3) 0.05158(14) 0.0317(8) Uani 1 1 d . . . . .
H64 H 0.404275 0.264557 0.026042 0.038 Uiso 1 1 calc R . . . .
C65 C 0.3699(3) 0.2065(3) 0.08935(14) 0.0322(9) Uani 1 1 d . . . . .
H65 H 0.292311 0.219305 0.089872 0.039 Uiso 1 1 calc R . . . .
C66 C 0.4154(3) 0.1610(3) 0.12704(13) 0.0259(7) Uani 1 1 d . . . . .
H66 H 0.368514 0.142426 0.153002 0.031 Uiso 1 1 calc R . . . .
C71 C 0.5291(3) 0.5157(2) 0.21752(11) 0.0146(6) Uani 1 1 d . . . . .
C72 C 0.5330(3) 0.4526(3) 0.17573(12) 0.0198(7) Uani 1 1 d . . . . .
H72 H 0.459259 0.401454 0.160169 0.024 Uiso 1 1 calc R . . . .
C73 C 0.6435(3) 0.4639(3) 0.15684(12) 0.0222(7) Uani 1 1 d . . . . .
H73 H 0.645697 0.419671 0.128821 0.027 Uiso 1 1 calc R . . . .
C74 C 0.7508(3) 0.5401(3) 0.17892(12) 0.0238(7) Uani 1 1 d . . . . .
H74 H 0.826600 0.548779 0.165816 0.029 Uiso 1 1 calc R . . . .
C75 C 0.7476(3) 0.6034(3) 0.22008(13) 0.0251(7) Uani 1 1 d . . . . .
H75 H 0.821281 0.655497 0.235196 0.030 Uiso 1 1 calc R . . . .
C76 C 0.6370(3) 0.5913(3) 0.23945(12) 0.0215(7) Uani 1 1 d . . . . .
H76 H 0.635511 0.634931 0.267755 0.026 Uiso 1 1 calc R . . . .
C81 C 0.3932(3) 0.6090(2) 0.28284(11) 0.0166(6) Uani 1 1 d . . . . .
C82 C 0.3667(3) 0.6984(3) 0.26515(13) 0.0288(8) Uani 1 1 d . . . . .
H82 H 0.344988 0.696848 0.232081 0.035 Uiso 1 1 calc R . . . .
C83 C 0.3713(4) 0.7907(3) 0.29526(15) 0.0347(9) Uani 1 1 d . . . . .
H83 H 0.353377 0.851846 0.282577 0.042 Uiso 1 1 calc R . . . .
C84 C 0.4013(3) 0.7941(3) 0.34273(15) 0.0346(9) Uani 1 1 d . . . . .
H84 H 0.403505 0.856948 0.363229 0.042 Uiso 1 1 calc R . . . .
C85 C 0.4282(4) 0.7064(3) 0.36076(14) 0.0385(10) Uani 1 1 d . . . . .
H85 H 0.450120 0.709044 0.393874 0.046 Uiso 1 1 calc R . . . .
C86 C 0.4237(4) 0.6134(3) 0.33123(14) 0.0327(9) Uani 1 1 d . . . . .
H86 H 0.441691 0.552682 0.344279 0.039 Uiso 1 1 calc R . . . .
C91 C 0.8863(3) 0.5628(3) 0.33955(12) 0.0213(7) Uani 1 1 d . . . . .
C92 C 0.9928(3) 0.6499(3) 0.33889(12) 0.0255(7) Uani 1 1 d . . . . .
H92 H 1.063812 0.636174 0.328000 0.031 Uiso 1 1 calc R . . . .
C93 C 0.9969(4) 0.7572(3) 0.35404(13) 0.0308(8) Uani 1 1 d . . . . .
H93 H 1.070890 0.816046 0.353658 0.037 Uiso 1 1 calc R . . . .
C94 C 0.8964(4) 0.7785(3) 0.36934(15) 0.0363(9) Uani 1 1 d . . . . .
H94 H 0.900357 0.851845 0.380067 0.044 Uiso 1 1 calc R . . . .
C95 C 0.7894(4) 0.6943(4) 0.36931(18) 0.0508(12) Uani 1 1 d . . . . .
H95 H 0.718494 0.709572 0.379469 0.061 Uiso 1 1 calc R . . . .
C96 C 0.7836(4) 0.5866(3) 0.35451(17) 0.0431(11) Uani 1 1 d . . . . .
H96 H 0.708767 0.528622 0.354632 0.052 Uiso 1 1 calc R . . . .
C101 C 0.9504(3) 0.3759(3) 0.37205(12) 0.0227(7) Uani 1 1 d . . . . .
C102 C 1.0499(3) 0.3362(3) 0.37018(14) 0.0297(8) Uani 1 1 d . . . . .
H102 H 1.088560 0.337485 0.341817 0.036 Uiso 1 1 calc R . . . .
C103 C 1.0946(4) 0.2940(3) 0.40961(15) 0.0378(10) Uani 1 1 d . . . . .
H103 H 1.161872 0.265202 0.407617 0.045 Uiso 1 1 calc R . . . .
C104 C 1.0414(4) 0.2944(4) 0.45096(17) 0.0499(12) Uani 1 1 d . . . . .
H104 H 1.070849 0.264862 0.477575 0.060 Uiso 1 1 calc R . . . .
C105 C 0.9442(4) 0.3382(6) 0.45395(18) 0.0717(19) Uani 1 1 d . . . . .
H105 H 0.909155 0.341292 0.482982 0.086 Uiso 1 1 calc R . . . .
C106 C 0.8988(4) 0.3771(5) 0.41474(16) 0.0529(13) Uani 1 1 d . . . . .
H106 H 0.831024 0.405221 0.416821 0.063 Uiso 1 1 calc R . . . .
C111 C 0.3552(3) 0.1232(3) 0.47145(11) 0.0187(6) Uani 1 1 d . . . . .
C112 C 0.2492(3) 0.0546(3) 0.44443(13) 0.0271(8) Uani 1 1 d . . . . .
H112 H 0.245161 0.049152 0.410807 0.032 Uiso 1 1 calc R . . . .
C113 C 0.1501(3) -0.0055(3) 0.46594(14) 0.0330(9) Uani 1 1 d . . . . .
H113 H 0.078330 -0.051677 0.447122 0.040 Uiso 1 1 calc R . . . .
C114 C 0.1554(3) 0.0016(3) 0.51517(14) 0.0308(8) Uani 1 1 d . . . . .
H114 H 0.088117 -0.040848 0.530073 0.037 Uiso 1 1 calc R . . . .
C115 C 0.2585(3) 0.0702(3) 0.54203(13) 0.0298(8) Uani 1 1 d . . . . .
H115 H 0.261571 0.076372 0.575630 0.036 Uiso 1 1 calc R . . . .
C116 C 0.3581(3) 0.1306(3) 0.52060(12) 0.0264(8) Uani 1 1 d . . . . .
H116 H 0.429025 0.177547 0.539648 0.032 Uiso 1 1 calc R . . . .
C121 C 0.6076(3) 0.2638(3) 0.48831(12) 0.0231(7) Uani 1 1 d . . . . .
C122 C 0.6694(3) 0.2016(3) 0.51252(13) 0.0270(8) Uani 1 1 d . . . . .
H122 H 0.648938 0.124530 0.503736 0.032 Uiso 1 1 calc R . . . .
C123 C 0.7607(3) 0.2514(3) 0.54940(14) 0.0348(9) Uani 1 1 d . . . . .
H123 H 0.802327 0.208509 0.565937 0.042 Uiso 1 1 calc R . . . .
C124 C 0.7910(4) 0.3640(4) 0.56205(16) 0.0442(11) Uani 1 1 d . . . . .
H124 H 0.853798 0.398300 0.587206 0.053 Uiso 1 1 calc R . . . .
C125 C 0.7305(5) 0.4262(4) 0.53830(17) 0.0538(13) Uani 1 1 d . . . . .
H125 H 0.751052 0.503256 0.547303 0.065 Uiso 1 1 calc R . . . .
C126 C 0.6395(4) 0.3769(3) 0.50122(15) 0.0393(10) Uani 1 1 d . . . . .
H126 H 0.598857 0.420471 0.484610 0.047 Uiso 1 1 calc R . . . .
Ce1 Ce 1.00302(2) 0.29735(2) 0.18217(2) 0.01173(4) Uani 1 1 d . . . . .
Ce2 Ce 0.47731(2) 0.21240(2) 0.31674(2) 0.01239(4) Uani 1 1 d . . . . .
P1 P 0.99742(7) 0.30026(7) 0.05673(3) 0.01673(16) Uani 1 1 d . . . . .
P2 P 1.09405(7) 0.02055(6) 0.25439(3) 0.01284(15) Uani 1 1 d . . . . .
P3 P 0.59736(7) 0.09284(6) 0.17775(3) 0.01525(16) Uani 1 1 d . . . . .
P4 P 0.88255(7) 0.42187(7) 0.32050(3) 0.01750(17) Uani 1 1 d . . . . .
P5 P 0.38388(7) 0.48763(6) 0.24361(3) 0.01279(15) Uani 1 1 d . . . . .
P6 P 0.48391(7) 0.20039(7) 0.44167(3) 0.01714(16) Uani 1 1 d . . . . .

loop_
_atom_site_aniso_label
_atom_site_aniso_U_11
_atom_site_aniso_U_22
_atom_site_aniso_U_33
_atom_site_aniso_U_23
_atom_site_aniso_U_13
_atom_site_aniso_U_12
B1 0.0186(16) 0.0153(15) 0.0126(17) -0.0016(13) -0.0013(13) 0.0033(14)
B2 0.0210(17) 0.0172(16) 0.0184(19) 0.0003(14) 0.0048(14) 0.0062(15)
B3 0.0210(17) 0.0126(15) 0.0199(19) 0.0025(14) -0.0018(14) 0.0069(14)
B4 0.0124(15) 0.0128(15) 0.0190(19) 0.0004(14) 0.0020(13) 0.0012(13)
B5 0.0127(15) 0.0175(16) 0.022(2) 0.0009(15) 0.0030(14) 0.0021(14)
B6 0.0167(17) 0.0244(18) 0.020(2) -0.0035(16) 0.0052(14) 0.0023(15)
B7 0.0167(17) 0.0233(18) 0.022(2) -0.0015(16) 0.0079(14) 0.0050(15)
B8 0.0171(17) 0.0187(17) 0.022(2) -0.0014(15) 0.0040(14) 0.0001(15)
B9 0.0235(18) 0.0156(16) 0.0188(19) 0.0002(14) -0.0026(14) 0.0028(15)
B10 0.0162(16) 0.0129(15) 0.0156(18) -0.0002(13) 0.0022(13) 0.0033(13)
B11 0.0200(17) 0.0187(17) 0.0148(18) 0.0013(14) 0.0004(14) 0.0034(15)
B12 0.0284(19) 0.0187(17) 0.0170(19) 0.0015(15) 0.0022(15) 0.0067(16)
C11 0.0218(16) 0.0244(16) 0.0148(17) -0.0040(14) 0.0044(13) 0.0018(14)
C12 0.0239(17) 0.0266(17) 0.0229(19) -0.0012(15) 0.0007(14) 0.0047(15)
C13 0.0317(19) 0.039(2) 0.023(2) -0.0039(17) -0.0045(15) 0.0106(17)
C14 0.040(2) 0.045(2) 0.031(2) -0.0107(19) -0.0119(18) 0.000(2)
C15 0.053(3) 0.028(2) 0.037(2) -0.0091(18) -0.009(2) -0.0091(19)
C16 0.038(2) 0.0230(17) 0.028(2) -0.0014(15) -0.0007(16) 0.0017(16)
C21 0.0189(15) 0.0209(15) 0.0202(17) 0.0047(13) 0.0033(13) 0.0079(13)
C22 0.0262(17) 0.0299(18) 0.0220(19) 0.0027(15) 0.0046(14) 0.0077(15)
C23 0.034(2) 0.041(2) 0.0225(19) 0.0103(16) 0.0093(15) 0.0174(18)
C24 0.0250(18) 0.0310(19) 0.041(2) 0.0153(17) 0.0170(16) 0.0111(16)
C25 0.0214(17) 0.0271(18) 0.045(2) 0.0000(17) 0.0068(16) 0.0030(15)
C26 0.0264(17) 0.0274(18) 0.024(2) 0.0001(15) 0.0048(15) 0.0044(15)
C31 0.0132(14) 0.0127(13) 0.0186(16) -0.0028(12) 0.0006(12) 0.0037(12)
C32 0.0377(19) 0.0195(15) 0.0165(17) -0.0021(13) -0.0001(14) 0.0090(15)
C33 0.052(2) 0.0285(19) 0.0195(19) -0.0042(15) 0.0049(17) 0.0103(18)
C34 0.037(2) 0.0193(16) 0.031(2) -0.0102(15) 0.0056(16) 0.0063(16)
C35 0.038(2) 0.0131(15) 0.037(2) 0.0011(15) 0.0089(17) 0.0065(15)
C36 0.0359(19) 0.0185(15) 0.0210(18) 0.0027(14) 0.0082(14) 0.0076(15)
C41 0.0131(14) 0.0162(14) 0.0157(16) 0.0038(12) 0.0018(11) 0.0058(12)
C42 0.0178(15) 0.0183(15) 0.0227(18) -0.0016(13) 0.0022(13) 0.0031(13)
C43 0.0248(17) 0.0274(17) 0.0239(19) 0.0003(15) 0.0100(14) 0.0103(15)
C44 0.0171(15) 0.0273(17) 0.030(2) 0.0094(15) 0.0098(14) 0.0067(14)
C45 0.0143(15) 0.0276(18) 0.031(2) 0.0032(15) -0.0005(14) 0.0009(14)
C46 0.0183(15) 0.0204(15) 0.0202(18) 0.0005(13) 0.0005(13) 0.0037(13)
C51 0.0198(15) 0.0164(14) 0.0195(17) -0.0036(13) -0.0002(13) 0.0030(13)
C52 0.038(2) 0.0187(18) 0.113(5) -0.018(2) 0.039(3) -0.0045(18)
C53 0.044(3) 0.028(2) 0.142(6) -0.025(3) 0.047(3) 0.003(2)
C54 0.039(2) 0.0204(17) 0.047(3) -0.0055(17) 0.0001(18) 0.0130(17)
C55 0.054(3) 0.0167(16) 0.033(2) 0.0034(16) 0.0072(19) -0.0006(17)
C56 0.041(2) 0.0221(17) 0.031(2) -0.0002(16) 0.0148(17) 0.0037(16)
C61 0.0147(14) 0.0148(14) 0.0227(18) -0.0029(13) 0.0024(12) 0.0028(12)
C62 0.0197(16) 0.047(2) 0.027(2) 0.0091(17) 0.0060(14) 0.0090(16)
C63 0.029(2) 0.050(2) 0.030(2) 0.0127(19) 0.0058(16) 0.0028(18)
C64 0.039(2) 0.0254(18) 0.030(2) 0.0041(16) -0.0061(16) 0.0106(17)
C65 0.0289(19) 0.038(2) 0.036(2) -0.0054(17) -0.0033(16) 0.0231(17)
C66 0.0249(17) 0.0314(18) 0.0251(19) -0.0020(15) 0.0057(14) 0.0145(15)
C71 0.0141(14) 0.0123(13) 0.0188(16) 0.0037(12) 0.0029(12) 0.0054(12)
C72 0.0185(15) 0.0182(15) 0.0217(18) -0.0006(13) 0.0026(13) 0.0048(13)
C73 0.0265(17) 0.0207(16) 0.0228(18) 0.0008(14) 0.0078(14) 0.0115(14)
C74 0.0177(15) 0.0306(18) 0.029(2) 0.0090(15) 0.0083(14) 0.0136(14)
C75 0.0154(15) 0.0262(17) 0.031(2) 0.0038(15) 0.0040(14) 0.0025(14)
C76 0.0212(16) 0.0211(16) 0.0212(18) 0.0003(14) 0.0031(13) 0.0050(14)
C81 0.0127(14) 0.0163(14) 0.0203(17) -0.0009(13) 0.0053(12) 0.0030(12)
C82 0.043(2) 0.0176(15) 0.026(2) 0.0019(14) 0.0120(16) 0.0078(16)
C83 0.046(2) 0.0171(16) 0.043(2) 0.0005(16) 0.0174(19) 0.0092(16)
C84 0.032(2) 0.0217(17) 0.045(3) -0.0153(17) 0.0096(17) 0.0022(16)
C85 0.046(2) 0.043(2) 0.024(2) -0.0168(18) -0.0036(17) 0.017(2)
C86 0.041(2) 0.0300(19) 0.028(2) -0.0055(16) -0.0049(16) 0.0166(17)
C91 0.0201(15) 0.0189(15) 0.0212(18) -0.0050(13) -0.0001(13) 0.0026(13)
C92 0.0308(18) 0.0205(16) 0.0215(18) -0.0001(14) 0.0069(14) 0.0017(15)
C93 0.042(2) 0.0170(16) 0.025(2) 0.0030(14) 0.0030(16) -0.0036(16)
C94 0.047(2) 0.0211(17) 0.038(2) -0.0073(16) -0.0095(19) 0.0126(18)
C95 0.038(2) 0.038(2) 0.075(3) -0.022(2) 0.002(2) 0.018(2)
C96 0.028(2) 0.029(2) 0.065(3) -0.016(2) 0.0080(19) 0.0019(17)
C101 0.0180(15) 0.0210(16) 0.0239(19) 0.0000(14) 0.0015(13) -0.0012(13)
C102 0.0333(19) 0.0286(18) 0.026(2) -0.0067(15) -0.0007(15) 0.0100(16)
C103 0.040(2) 0.0265(19) 0.041(3) -0.0072(18) -0.0126(18) 0.0079(17)
C104 0.040(2) 0.055(3) 0.041(3) 0.024(2) -0.007(2) -0.008(2)
C105 0.033(2) 0.139(6) 0.038(3) 0.035(3) 0.010(2) 0.009(3)
C106 0.025(2) 0.101(4) 0.036(3) 0.022(3) 0.0095(18) 0.019(2)
C111 0.0219(16) 0.0169(14) 0.0180(17) 0.0033(13) 0.0037(13) 0.0064(13)
C112 0.0237(17) 0.0325(19) 0.0206(19) -0.0030(15) 0.0008(14) 0.0037(15)
C113 0.0234(18) 0.036(2) 0.034(2) -0.0030(17) 0.0030(15) 0.0025(16)
C114 0.0254(18) 0.0317(19) 0.035(2) 0.0101(17) 0.0129(16) 0.0045(16)
C115 0.0317(19) 0.041(2) 0.0208(19) 0.0103(16) 0.0107(15) 0.0138(17)
C116 0.0263(17) 0.0294(18) 0.0203(18) -0.0017(15) -0.0004(14) 0.0053(15)
C121 0.0240(16) 0.0212(16) 0.0190(18) -0.0015(14) 0.0047(13) -0.0009(14)
C122 0.0256(17) 0.0291(18) 0.0242(19) -0.0060(15) -0.0008(14) 0.0078(15)
C123 0.0304(19) 0.045(2) 0.026(2) -0.0027(18) -0.0015(16) 0.0105(18)
C124 0.038(2) 0.045(2) 0.035(2) -0.010(2) -0.0123(18) -0.001(2)
C125 0.067(3) 0.026(2) 0.050(3) -0.006(2) -0.019(2) -0.003(2)
C126 0.049(2) 0.0218(18) 0.036(2) -0.0005(16) -0.0143(19) -0.0002(17)
Ce1 0.01053(8) 0.00994(8) 0.01444(9) 0.00114(7) 0.00186(6) 0.00258(6)
Ce2 0.01137(8) 0.01079(8) 0.01381(9) 0.00114(7) 0.00110(6) 0.00167(6)
P1 0.0178(4) 0.0160(4) 0.0148(4) 0.0006(3) 0.0019(3) 0.0028(3)
P2 0.0129(3) 0.0114(3) 0.0139(4) 0.0007(3) 0.0016(3) 0.0035(3)
P3 0.0120(3) 0.0143(4) 0.0176(4) -0.0022(3) 0.0023(3) 0.0019(3)
P4 0.0134(4) 0.0154(4) 0.0204(4) -0.0029(3) 0.0035(3) 0.0001(3)
P5 0.0132(3) 0.0105(3) 0.0141(4) 0.0004(3) 0.0017(3) 0.0030(3)
P6 0.0199(4) 0.0156(4) 0.0136(4) -0.0004(3) 0.0009(3) 0.0028(3)

loop_
_atom_type_symbol
_atom_type_description
_atom_type_scat_dispersion_real
_atom_type_scat_dispersion_imag
_atom_type_scat_source
C C 0.0033 0.0016 'International Tables Vol C Tables 4.2.6.8 and 6.1.1.4'
H H 0.0000 0.0000 'International Tables Vol C Tables 4.2.6.8 and 6.1.1.4'
B B 0.0013 0.0007 'International Tables Vol C Tables 4.2.6.8 and 6.1.1.4'
Ce Ce -0.2486 2.6331 'International Tables Vol C Tables 4.2.6.8 and 6.1.1.4'
P P 0.1023 0.0942 'International Tables Vol C Tables 4.2.6.8 and 6.1.1.4'

loop_
_geom_angle_atom_site_label_1
_geom_angle_atom_site_label_2
_geom_angle_atom_site_label_3
_geom_angle
_geom_angle_site_symmetry_1
_geom_angle_site_symmetry_3
_geom_angle_publ_flag
H1A B1 H1B 109.5 . . ?
H1A B1 H1C 109.5 . . ?
H1B B1 H1C 109.5 . . ?
P1 B1 H1A 109.5 . . ?
P1 B1 H1B 109.5 . . ?
P1 B1 H1C 109.5 . . ?
H2A B2 H2B 109.5 . . ?
H2A B2 H2C 109.5 . . ?
H2B B2 H2C 109.5 . . ?
P1 B2 H2A 109.5 . . ?
P1 B2 H2B 109.5 . . ?
P1 B2 H2C 109.5 . . ?
H3A B3 H3B 109.5 . . ?
H3A B3 H3C 109.5 . . ?
H3B B3 H3C 109.5 . . ?
P2 B3 H3A 109.5 . . ?
P2 B3 H3B 109.5 . . ?
P2 B3 H3C 109.5 . . ?
H4A B4 H4B 109.5 . . ?
H4A B4 H4C 109.5 . . ?
H4B B4 H4C 109.5 . . ?
P2 B4 H4A 109.5 . . ?
P2 B4 H4B 109.5 . . ?
P2 B4 H4C 109.5 . . ?
H5A B5 H5B 109.5 . . ?
H5A B5 H5C 109.5 . . ?
H5B B5 H5C 109.5 . . ?
P3 B5 H5A 109.5 . . ?
P3 B5 H5B 109.5 . . ?
P3 B5 H5C 109.5 . . ?
H6A B6 H6B 109.5 . . ?
H6A B6 H6C 109.5 . . ?
H6B B6 H6C 109.5 . . ?
P3 B6 H6A 109.5 . . ?
P3 B6 H6B 109.5 . . ?
P3 B6 H6C 109.5 . . ?
H7A B7 H7B 109.5 . . ?
H7A B7 H7C 109.5 . . ?
H7B B7 H7C 109.5 . . ?
P4 B7 H7A 109.5 . . ?
P4 B7 H7B 109.5 . . ?
P4 B7 H7C 109.5 . . ?
H8A B8 H8B 109.5 . . ?
H8A B8 H8C 109.5 . . ?
H8B B8 H8C 109.5 . . ?
P4 B8 H8A 109.5 . . ?
P4 B8 H8B 109.5 . . ?
P4 B8 H8C 109.5 . . ?
H9A B9 H9B 109.5 . . ?
H9A B9 H9C 109.5 . . ?
H9B B9 H9C 109.5 . . ?
P5 B9 H9A 109.5 . . ?
P5 B9 H9B 109.5 . . ?
P5 B9 H9C 109.5 . . ?
H10A B10 H10B 109.5 . . ?
H10A B10 H10C 109.5 . . ?
H10B B10 H10C 109.5 . . ?
P5 B10 H10A 109.5 . . ?
P5 B10 H10B 109.5 . . ?
P5 B10 H10C 109.5 . . ?
H11A B11 H11B 109.5 . . ?
H11A B11 H11C 109.5 . . ?
H11B B11 H11C 109.5 . . ?
P6 B11 H11A 109.5 . . ?
P6 B11 H11B 109.5 . . ?
P6 B11 H11C 109.5 . . ?
H12A B12 H12B 109.5 . . ?
H12A B12 H12C 109.5 . . ?
H12B B12 H12C 109.5 . . ?
P6 B12 H12A 109.5 . . ?
P6 B12 H12B 109.5 . . ?
P6 B12 H12C 109.5 . . ?
C12 C11 P1 120.3(3) . . ?
C16 C11 C12 119.5(3) . . ?
C16 C11 P1 120.1(3) . . ?
C11 C12 H12 120.1 . . ?
C13 C12 C11 119.8(3) . . ?
C13 C12 H12 120.1 . . ?
C12 C13 H13 120.1 . . ?
C14 C13 C12 119.9(4) . . ?
C14 C13 H13 120.1 . . ?
C13 C14 H14 119.7 . . ?
C15 C14 C13 120.7(4) . . ?
C15 C14 H14 119.7 . . ?
C14 C15 H15 119.9 . . ?
C14 C15 C16 120.3(4) . . ?
C16 C15 H15 119.9 . . ?
C11 C16 H16 120.1 . . ?
C15 C16 C11 119.8(4) . . ?
C15 C16 H16 120.1 . . ?
C22 C21 P1 122.1(3) . . ?
C26 C21 C22 118.9(3) . . ?
C26 C21 P1 119.0(3) . . ?
C21 C22 H22 119.9 . . ?
C23 C22 C21 120.2(3) . . ?
C23 C22 H22 119.9 . . ?
C22 C23 H23 119.7 . . ?
C24 C23 C22 120.5(4) . . ?
C24 C23 H23 119.7 . . ?
C23 C24 H24 120.0 . . ?
C23 C24 C25 120.0(3) . . ?
C25 C24 H24 120.0 . . ?
C24 C25 H25 120.0 . . ?
C24 C25 C26 120.1(4) . . ?
C26 C25 H25 120.0 . . ?
C21 C26 H26 119.9 . . ?
C25 C26 C21 120.3(3) . . ?
C25 C26 H26 119.9 . . ?
C32 C31 C36 119.4(3) . . ?
C32 C31 P2 120.3(2) . . ?
C36 C31 P2 120.2(2) . . ?
C31 C32 H32 120.0 . . ?
C31 C32 C33 120.1(3) . . ?
C33 C32 H32 120.0 . . ?
C32 C33 H33 119.9 . . ?
C34 C33 C32 120.2(4) . . ?
C34 C33 H33 119.9 . . ?
C33 C34 H34 120.0 . . ?
C35 C34 C33 119.9(3) . . ?
C35 C34 H34 120.0 . . ?
C34 C35 H35 120.0 . . ?
C34 C35 C36 120.1(3) . . ?
C36 C35 H35 120.0 . . ?
C31 C36 H36 119.9 . . ?
C35 C36 C31 120.2(3) . . ?
C35 C36 H36 119.9 . . ?
C42 C41 P2 117.6(2) . . ?
C46 C41 C42 119.1(3) . . ?
C46 C41 P2 122.9(2) . . ?
C41 C42 H42 119.7 . . ?
C43 C42 C41 120.6(3) . . ?
C43 C42 H42 119.7 . . ?
C42 C43 H43 120.2 . . ?
C44 C43 C42 119.6(3) . . ?
C44 C43 H43 120.2 . . ?
C43 C44 H44 119.9 . . ?
C45 C44 C43 120.2(3) . . ?
C45 C44 H44 119.9 . . ?
C44 C45 H45 119.8 . . ?
C44 C45 C46 120.4(3) . . ?
C46 C45 H45 119.8 . . ?
C41 C46 C45 120.1(3) . . ?
C41 C46 H46 120.0 . . ?
C45 C46 H46 120.0 . . ?
C52 C51 P3 121.1(3) . . ?
C56 C51 C52 117.7(3) . . ?
C56 C51 P3 121.2(3) . . ?
C51 C52 H52 119.4 . . ?
C51 C52 C53 121.1(4) . . ?
C53 C52 H52 119.4 . . ?
C52 C53 H53 120.0 . . ?
C54 C53 C52 120.0(4) . . ?
C54 C53 H53 120.0 . . ?
C53 C54 H54 120.4 . . ?
C55 C54 C53 119.3(3) . . ?
C55 C54 H54 120.4 . . ?
C54 C55 H55 119.3 . . ?
C54 C55 C56 121.5(4) . . ?
C56 C55 H55 119.3 . . ?
C51 C56 C55 120.4(4) . . ?
C51 C56 H56 119.8 . . ?
C55 C56 H56 119.8 . . ?
C62 C61 C66 118.0(3) . . ?
C62 C61 P3 120.5(2) . . ?
C66 C61 P3 121.3(3) . . ?
C61 C62 H62 119.6 . . ?
C63 C62 C61 120.8(3) . . ?
C63 C62 H62 119.6 . . ?
C62 C63 H63 119.7 . . ?
C64 C63 C62 120.5(4) . . ?
C64 C63 H63 119.7 . . ?
C63 C64 H64 120.2 . . ?
C65 C64 C63 119.7(3) . . ?
C65 C64 H64 120.2 . . ?
C64 C65 H65 119.7 . . ?
C64 C65 C66 120.7(3) . . ?
C66 C65 H65 119.7 . . ?
C61 C66 H66 119.9 . . ?
C65 C66 C61 120.3(3) . . ?
C65 C66 H66 119.9 . . ?
C72 C71 P5 118.4(2) . . ?
C76 C71 C72 119.1(3) . . ?
C76 C71 P5 122.2(2) . . ?
C71 C72 H72 119.7 . . ?
C73 C72 C71 120.6(3) . . ?
C73 C72 H72 119.7 . . ?
C72 C73 H73 120.1 . . ?
C72 C73 C74 119.8(3) . . ?
C74 C73 H73 120.1 . . ?
C73 C74 H74 120.0 . . ?
C75 C74 C73 119.9(3) . . ?
C75 C74 H74 120.0 . . ?
C74 C75 H75 119.8 . . ?
C74 C75 C76 120.4(3) . . ?
C76 C75 H75 119.8 . . ?
C71 C76 C75 120.1(3) . . ?
C71 C76 H76 119.9 . . ?
C75 C76 H76 119.9 . . ?
C82 C81 C86 118.3(3) . . ?
C82 C81 P5 120.5(3) . . ?
C86 C81 P5 121.1(2) . . ?
C81 C82 H82 119.7 . . ?
C81 C82 C83 120.7(4) . . ?
C83 C82 H82 119.7 . . ?
C82 C83 H83 119.8 . . ?
C84 C83 C82 120.4(4) . . ?
C84 C83 H83 119.8 . . ?
C83 C84 H84 120.2 . . ?
C83 C84 C85 119.6(3) . . ?
C85 C84 H84 120.2 . . ?
C84 C85 H85 119.6 . . ?
C84 C85 C86 120.8(4) . . ?
C86 C85 H85 119.6 . . ?
C81 C86 C85 120.2(4) . . ?
C81 C86 H86 119.9 . . ?
C85 C86 H86 119.9 . . ?
C92 C91 C96 118.0(3) . . ?
C92 C91 P4 120.3(2) . . ?
C96 C91 P4 121.7(3) . . ?
C91 C92 H92 119.7 . . ?
C91 C92 C93 120.6(3) . . ?
C93 C92 H92 119.7 . . ?
C92 C93 H93 119.7 . . ?
C94 C93 C92 120.6(3) . . ?
C94 C93 H93 119.7 . . ?
C93 C94 H94 120.1 . . ?
C93 C94 C95 119.9(3) . . ?
C95 C94 H94 120.1 . . ?
C94 C95 H95 119.8 . . ?
C94 C95 C96 120.4(4) . . ?
C96 C95 H95 119.8 . . ?
C91 C96 C95 120.6(4) . . ?
C91 C96 H96 119.7 . . ?
C95 C96 H96 119.7 . . ?
C102 C101 C106 118.3(3) . . ?
C102 C101 P4 122.2(3) . . ?
C106 C101 P4 119.5(3) . . ?
C101 C102 H102 119.6 . . ?
C101 C102 C103 120.8(4) . . ?
C103 C102 H102 119.6 . . ?
C102 C103 H103 120.0 . . ?
C104 C103 C102 120.0(4) . . ?
C104 C103 H103 120.0 . . ?
C103 C104 H104 120.1 . . ?
C103 C104 C105 119.8(4) . . ?
C105 C104 H104 120.1 . . ?
C104 C105 H105 120.1 . . ?
C106 C105 C104 119.9(5) . . ?
C106 C105 H105 120.1 . . ?
C101 C106 H106 119.4 . . ?
C105 C106 C101 121.2(4) . . ?
C105 C106 H106 119.4 . . ?
C112 C111 P6 119.4(3) . . ?
C116 C111 C112 118.4(3) . . ?
C116 C111 P6 122.3(3) . . ?
C111 C112 H112 119.6 . . ?
C113 C112 C111 120.8(3) . . ?
C113 C112 H112 119.6 . . ?
C112 C113 H113 120.0 . . ?
C112 C113 C114 120.0(3) . . ?
C114 C113 H113 120.0 . . ?
C113 C114 H114 120.2 . . ?
C115 C114 C113 119.6(3) . . ?
C115 C114 H114 120.2 . . ?
C114 C115 H115 119.7 . . ?
C114 C115 C116 120.6(3) . . ?
C116 C115 H115 119.7 . . ?
C111 C116 H116 119.7 . . ?
C115 C116 C111 120.6(3) . . ?
C115 C116 H116 119.7 . . ?
C122 C121 C126 119.1(3) . . ?
C122 C121 P6 121.5(3) . . ?
C126 C121 P6 119.4(3) . . ?
C121 C122 H122 119.8 . . ?
C123 C122 C121 120.4(3) . . ?
C123 C122 H122 119.8 . . ?
C122 C123 H123 120.1 . . ?
C124 C123 C122 119.8(4) . . ?
C124 C123 H123 120.1 . . ?
C123 C124 H124 119.9 . . ?
C125 C124 C123 120.2(4) . . ?
C125 C124 H124 119.9 . . ?
C124 C125 H125 119.9 . . ?
C124 C125 C126 120.2(4) . . ?
C126 C125 H125 119.9 . . ?
C121 C126 H126 119.9 . . ?
C125 C126 C121 120.2(4) . . ?
C125 C126 H126 119.9 . . ?
B2 P1 B1 109.60(15) . . ?
C11 P1 B1 110.28(15) . . ?
C11 P1 B2 110.92(16) . . ?
C11 P1 C21 106.46(15) . . ?
C21 P1 B1 109.90(15) . . ?
C21 P1 B2 109.63(15) . . ?
B3 P2 B4 116.22(15) . . ?
C31 P2 B3 108.73(15) . . ?
C31 P2 B4 110.02(14) . . ?
C31 P2 C41 107.34(14) . . ?
C41 P2 B3 104.61(14) . . ?
C41 P2 B4 109.48(14) . . ?
B5 P3 B6 118.85(16) . . ?
C51 P3 B5 107.70(15) . . ?
C51 P3 B6 110.08(16) . . ?
C51 P3 C61 105.94(15) . . ?
C61 P3 B5 105.62(15) . . ?
C61 P3 B6 107.86(15) . . ?
B8 P4 B7 119.40(17) . . ?
C91 P4 B7 109.79(16) . . ?
C91 P4 B8 108.46(15) . . ?
C101 P4 B7 107.88(16) . . ?
C101 P4 B8 105.62(16) . . ?
C101 P4 C91 104.64(15) . . ?
B9 P5 B10 116.88(15) . . ?
C71 P5 B9 105.41(15) . . ?
C71 P5 B10 108.79(15) . . ?
C81 P5 B9 108.76(15) . . ?
C81 P5 B10 109.53(14) . . ?
C81 P5 C71 106.99(14) . . ?
B12 P6 B11 109.31(16) . . ?
C111 P6 B11 109.48(15) . . ?
C111 P6 B12 109.85(16) . . ?
C121 P6 B11 111.48(15) . . ?
C121 P6 B12 111.18(16) . . ?
C121 P6 C111 105.47(15) . . ?

loop_
_geom_bond_atom_site_label_1
_geom_bond_atom_site_label_2
_geom_bond_distance
_geom_bond_site_symmetry_2
_geom_bond_publ_flag
B1 H1A 1.2000 . ?
B1 H1B 1.2000 . ?
B1 H1C 1.2000 . ?
B1 P1 1.950(3) . ?
B2 H2A 1.2000 . ?
B2 H2B 1.2000 . ?
B2 H2C 1.2000 . ?
B2 P1 1.930(4) . ?
B3 H3A 1.2000 . ?
B3 H3B 1.2000 . ?
B3 H3C 1.2000 . ?
B3 P2 1.913(3) . ?
B4 H4A 1.2000 . ?
B4 H4B 1.2000 . ?
B4 H4C 1.2000 . ?
B4 P2 1.927(3) . ?
B5 H5A 1.2000 . ?
B5 H5B 1.2000 . ?
B5 H5C 1.2000 . ?
B5 P3 1.919(3) . ?
B6 H6A 1.2000 . ?
B6 H6B 1.2000 . ?
B6 H6C 1.2000 . ?
B6 P3 1.931(4) . ?
B7 H7A 1.2000 . ?
B7 H7B 1.2000 . ?
B7 H7C 1.2000 . ?
B7 P4 1.929(4) . ?
B8 H8A 1.2000 . ?
B8 H8B 1.2000 . ?
B8 H8C 1.2000 . ?
B8 P4 1.926(4) . ?
B9 H9A 1.2000 . ?
B9 H9B 1.2000 . ?
B9 H9C 1.2000 . ?
B9 P5 1.919(4) . ?
B10 H10A 1.2000 . ?
B10 H10B 1.2000 . ?
B10 H10C 1.2000 . ?
B10 P5 1.931(3) . ?
B11 H11A 1.2000 . ?
B11 H11B 1.2000 . ?
B11 H11C 1.2000 . ?
B11 P6 1.947(4) . ?
B12 H12A 1.2000 . ?
B12 H12B 1.2000 . ?
B12 H12C 1.2000 . ?
B12 P6 1.933(4) . ?
C11 C12 1.397(5) . ?
C11 C16 1.397(5) . ?
C11 P1 1.814(3) . ?
C12 H12 0.9500 . ?
C12 C13 1.392(5) . ?
C13 H13 0.9500 . ?
C13 C14 1.384(6) . ?
C14 H14 0.9500 . ?
C14 C15 1.370(6) . ?
C15 H15 0.9500 . ?
C15 C16 1.389(5) . ?
C16 H16 0.9500 . ?
C21 C22 1.395(5) . ?
C21 C26 1.394(5) . ?
C21 P1 1.820(3) . ?
C22 H22 0.9500 . ?
C22 C23 1.389(5) . ?
C23 H23 0.9500 . ?
C23 C24 1.368(5) . ?
C24 H24 0.9500 . ?
C24 C25 1.388(5) . ?
C25 H25 0.9500 . ?
C25 C26 1.389(5) . ?
C26 H26 0.9500 . ?
C31 C32 1.381(5) . ?
C31 C36 1.393(4) . ?
C31 P2 1.817(3) . ?
C32 H32 0.9500 . ?
C32 C33 1.392(5) . ?
C33 H33 0.9500 . ?
C33 C34 1.385(5) . ?
C34 H34 0.9500 . ?
C34 C35 1.374(5) . ?
C35 H35 0.9500 . ?
C35 C36 1.390(5) . ?
C36 H36 0.9500 . ?
C41 C42 1.396(4) . ?
C41 C46 1.389(4) . ?
C41 P2 1.822(3) . ?
C42 H42 0.9500 . ?
C42 C43 1.389(4) . ?
C43 H43 0.9500 . ?
C43 C44 1.383(5) . ?
C44 H44 0.9500 . ?
C44 C45 1.380(5) . ?
C45 H45 0.9500 . ?
C45 C46 1.391(4) . ?
C46 H46 0.9500 . ?
C51 C52 1.387(5) . ?
C51 C56 1.376(5) . ?
C51 P3 1.822(3) . ?
C52 H52 0.9500 . ?
C52 C53 1.392(5) . ?
C53 H53 0.9500 . ?
C53 C54 1.364(6) . ?
C54 H54 0.9500 . ?
C54 C55 1.354(6) . ?
C55 H55 0.9500 . ?
C55 C56 1.389(5) . ?
C56 H56 0.9500 . ?
C61 C62 1.392(5) . ?
C61 C66 1.396(4) . ?
C61 P3 1.824(3) . ?
C62 H62 0.9500 . ?
C62 C63 1.381(5) . ?
C63 H63 0.9500 . ?
C63 C64 1.373(5) . ?
C64 H64 0.9500 . ?
C64 C65 1.367(5) . ?
C65 H65 0.9500 . ?
C65 C66 1.390(5) . ?
C66 H66 0.9500 . ?
C71 C72 1.399(4) . ?
C71 C76 1.386(4) . ?
C71 P5 1.822(3) . ?
C72 H72 0.9500 . ?
C72 C73 1.385(4) . ?
C73 H73 0.9500 . ?
C73 C74 1.386(5) . ?
C74 H74 0.9500 . ?
C74 C75 1.384(5) . ?
C75 H75 0.9500 . ?
C75 C76 1.390(4) . ?
C76 H76 0.9500 . ?
C81 C82 1.381(5) . ?
C81 C86 1.385(5) . ?
C81 P5 1.814(3) . ?
C82 H82 0.9500 . ?
C82 C83 1.391(5) . ?
C83 H83 0.9500 . ?
C83 C84 1.360(6) . ?
C84 H84 0.9500 . ?
C84 C85 1.367(6) . ?
C85 H85 0.9500 . ?
C85 C86 1.389(5) . ?
C86 H86 0.9500 . ?
C91 C92 1.384(5) . ?
C91 C96 1.387(5) . ?
C91 P4 1.828(3) . ?
C92 H92 0.9500 . ?
C92 C93 1.392(5) . ?
C93 H93 0.9500 . ?
C93 C94 1.355(6) . ?
C94 H94 0.9500 . ?
C94 C95 1.366(6) . ?
C95 H95 0.9500 . ?
C95 C96 1.389(5) . ?
C96 H96 0.9500 . ?
C101 C102 1.379(5) . ?
C101 C106 1.394(5) . ?
C101 P4 1.817(4) . ?
C102 H102 0.9500 . ?
C102 C103 1.401(5) . ?
C103 H103 0.9500 . ?
C103 C104 1.368(6) . ?
C104 H104 0.9500 . ?
C104 C105 1.391(7) . ?
C105 H105 0.9500 . ?
C105 C106 1.377(6) . ?
C106 H106 0.9500 . ?
C111 C112 1.394(5) . ?
C111 C116 1.391(5) . ?
C111 P6 1.820(3) . ?
C112 H112 0.9500 . ?
C112 C113 1.381(5) . ?
C113 H113 0.9500 . ?
C113 C114 1.392(5) . ?
C114 H114 0.9500 . ?
C114 C115 1.371(5) . ?
C115 H115 0.9500 . ?
C115 C116 1.385(5) . ?
C116 H116 0.9500 . ?
C121 C122 1.391(5) . ?
C121 C126 1.392(5) . ?
C121 P6 1.809(3) . ?
C122 H122 0.9500 . ?
C122 C123 1.387(5) . ?
C123 H123 0.9500 . ?
C123 C124 1.386(6) . ?
C124 H124 0.9500 . ?
C124 C125 1.376(6) . ?
C125 H125 0.9500 . ?
C125 C126 1.388(6) . ?
C126 H126 0.9500 . ?
Ce1 B10 2.975(3) 1_655 ?
Ce2 B4 2.989(3) 1_455 ?
